data_7701604
loop_
_publ_author_name
'Venkatesan, Naveen R.'
'Mahdi, Ali'
'Barraza, Brian'
'Wu, Guang'
'Chabinyc, Michael L.'
'Seshadri, Ram'

_publ_section_title
;
 Enhanced yield-mobility products in hybrid halide Ruddlesden-Popper
 compounds with aromatic ammonium spacers.
;
_journal_issue 37
_journal_name_full 'Dalton transactions (Cambridge, England : 2003)'
_journal_page_first 14019
_journal_page_last 14026
_journal_paper_doi 10.1039/c9dt03074c
_journal_volume 48
_journal_year 2019
_chemical_formula_sum 'C29 H38 I7 N3 Pb2'
_chemical_formula_weight 1731.30
_space_group_crystal_system orthorhombic
_space_group_IT_number 41
_space_group_name_Hall 'A 2 -2ab'
_space_group_name_H-M_alt 'A e a 2'
_atom_sites_solution_hydrogens geom
_audit_creation_method SHELXL-2014/7
_audit_update_record
;
2019-07-16 deposited with the CCDC.	2019-08-27 downloaded from the CCDC.
;
_cell_angle_alpha 90
_cell_angle_beta 90
_cell_angle_gamma 90
_cell_formula_units_Z 4
_cell_length_a 8.7633(8)
_cell_length_b 55.030(5)
_cell_length_c 8.7081(7)
_cell_measurement_reflns_used 1830
_cell_measurement_temperature 100(2)
_cell_measurement_theta_max 26.05
_cell_measurement_theta_min 2.95
_cell_volume 4199.4(6)
_computing_structure_refinement 'SHELXL-2014/7 (Sheldrick, 2014)'
_diffrn_ambient_temperature 100(2)
_diffrn_measured_fraction_theta_full 1.000
_diffrn_measured_fraction_theta_max 0.996
_diffrn_measurement_device_type 'Bruker Kappa Apex II'
_diffrn_radiation_type MoK\a
_diffrn_radiation_wavelength 0.71073
_diffrn_reflns_av_R_equivalents 0.0568
_diffrn_reflns_av_unetI/netI 0.0715
_diffrn_reflns_Laue_measured_fraction_full 1.000
_diffrn_reflns_Laue_measured_fraction_max 0.996
_diffrn_reflns_limit_h_max 6
_diffrn_reflns_limit_h_min -10
_diffrn_reflns_limit_k_max 68
_diffrn_reflns_limit_k_min -66
_diffrn_reflns_limit_l_max 9
_diffrn_reflns_limit_l_min -10
_diffrn_reflns_number 9269
_diffrn_reflns_point_group_measured_fraction_full 1.000
_diffrn_reflns_point_group_measured_fraction_max 0.997
_diffrn_reflns_theta_full 25.242
_diffrn_reflns_theta_max 26.404
_diffrn_reflns_theta_min 1.480
_exptl_absorpt_coefficient_mu 13.176
_exptl_absorpt_correction_T_max 0.7454
_exptl_absorpt_correction_T_min 0.4908
_exptl_absorpt_correction_type multi-scan
_exptl_absorpt_process_details sadabs
_exptl_crystal_colour red
_exptl_crystal_density_diffrn 2.738
_exptl_crystal_description plate
_exptl_crystal_F_000 3072
_exptl_crystal_size_max 0.200
_exptl_crystal_size_mid 0.100
_exptl_crystal_size_min 0.050
_refine_diff_density_max 4.473
_refine_diff_density_min -5.449
_refine_diff_density_rms 0.423
_refine_ls_abs_structure_details
;
 Refined as an inversion twin.
;
_refine_ls_abs_structure_Flack 0.62(3)
_refine_ls_extinction_method none
_refine_ls_goodness_of_fit_ref 1.095
_refine_ls_hydrogen_treatment constr
_refine_ls_matrix_type full
_refine_ls_number_parameters 116
_refine_ls_number_reflns 3551
_refine_ls_number_restraints 82
_refine_ls_restrained_S_all 1.083
_refine_ls_R_factor_all 0.0861
_refine_ls_R_factor_gt 0.0653
_refine_ls_shift/su_max 0.001
_refine_ls_shift/su_mean 0.000
_refine_ls_structure_factor_coef Fsqd
_refine_ls_weighting_details 'w=1/[\s^2^(Fo^2^)+(0.0262P)^2^+560.4957P] where P=(Fo^2^+2Fc^2^)/3'
_refine_ls_weighting_scheme calc
_refine_ls_wR_factor_gt 0.1377
_refine_ls_wR_factor_ref 0.1471
_reflns_Friedel_coverage 0.867
_reflns_Friedel_fraction_full 1.000
_reflns_Friedel_fraction_max 0.997
_reflns_number_gt 2783
_reflns_number_total 3551
_reflns_threshold_expression 'I > 2\s(I)'
_cod_data_source_file c9dt03074c2.cif
_cod_data_source_block BB_1_105
_cod_original_cell_volume 4199.5(6)
_cod_original_sg_symbol_Hall 'A 2 -2ac'
_cod_original_sg_symbol_H-M 'A b a 2'
_cod_database_code 7701604
_shelx_shelxl_version_number 2014/7
_shelx_space_group_comment
;
The symmetry employed for this shelxl refinement is uniquely defined
by the following loop, which should always be used as a source of
symmetry information in preference to the above space-group names.
They are only intended as comments.
;
_shelx_estimated_absorpt_t_min 0.178
_shelx_estimated_absorpt_t_max 0.559

loop_
_space_group_symop_operation_xyz
'x, y, z'
'-x, -y, z'
'x+1/2, -y+1/2, z'
'-x+1/2, y+1/2, z'
'x, y+1/2, z+1/2'
'-x, -y+1/2, z+1/2'
'x+1/2, -y+1, z+1/2'
'-x+1/2, y+1, z+1/2'

loop_
_atom_site_label
_atom_site_type_symbol
_atom_site_fract_x
_atom_site_fract_y
_atom_site_fract_z
_atom_site_U_iso_or_equiv
_atom_site_adp_type
_atom_site_occupancy
_atom_site_site_symmetry_order
_atom_site_calc_flag
_atom_site_refinement_flags_posn
_atom_site_refinement_flags_adp
_atom_site_refinement_flags_occupancy
_atom_site_disorder_assembly
_atom_site_disorder_group
C1 C 0.458(4) 0.3866(5) 0.641(4) 0.025(4) Uani 1 1 d D . . A 1
H1A H 0.4521 0.3978 0.5518 0.030 Uiso 1 1 calc R U . A 1
H1B H 0.3573 0.3866 0.6921 0.030 Uiso 1 1 calc R U . A 1
C2 C 0.495(4) 0.3609(4) 0.584(3) 0.025(4) Uani 1 1 d D . . A 1
H2A H 0.4137 0.3551 0.5137 0.030 Uiso 1 1 calc R U . A 1
H2B H 0.5931 0.3608 0.5280 0.030 Uiso 1 1 calc R U . A 1
C3 C 0.504(3) 0.3446(5) 0.726(3) 0.025(4) Uani 1 1 d D . . A 1
C4 C 0.381(4) 0.3400(7) 0.826(3) 0.034(5) Uani 1 1 d D . . A 1
H4 H 0.2887 0.3485 0.8094 0.040 Uiso 1 1 calc R U . A 1
C5 C 0.387(3) 0.3236(6) 0.949(4) 0.034(5) Uani 1 1 d D . . A 1
H5 H 0.2965 0.3195 1.0035 0.040 Uiso 1 1 calc R U . A 1
C6 C 0.527(3) 0.3130(6) 0.993(3) 0.027(6) Uani 1 1 d D . . A 1
C7 C 0.654(4) 0.3183(7) 0.900(4) 0.034(5) Uani 1 1 d D . . A 1
H7 H 0.7501 0.3113 0.9248 0.040 Uiso 1 1 calc R U . A 1
C8 C 0.642(3) 0.3336(6) 0.771(4) 0.034(5) Uani 1 1 d D . . A 1
H8 H 0.7312 0.3367 0.7123 0.040 Uiso 1 1 calc R U . A 1
C9 C 0.541(5) 0.2965(6) 1.115(3) 0.027(6) Uani 1 1 d D . . A 1
C10 C 0.446(5) 0.2980(8) 1.245(4) 0.048(6) Uani 1 1 d D . . A 1
H10 H 0.3717 0.3105 1.2453 0.058 Uiso 1 1 calc R U . A 1
C11 C 0.451(5) 0.2829(6) 1.376(5) 0.048(6) Uani 1 1 d D . . A 1
H11 H 0.3926 0.2862 1.4652 0.058 Uiso 1 1 calc R U . A 1
C12 C 0.548(4) 0.2627(6) 1.364(5) 0.049(12) Uani 1 1 d D . . A 1
H12 H 0.5493 0.2511 1.4454 0.058 Uiso 1 1 calc R U . A 1
C13 C 0.643(5) 0.2591(8) 1.236(4) 0.048(6) Uani 1 1 d D . . A 1
H13 H 0.7120 0.2457 1.2325 0.058 Uiso 1 1 calc R U . A 1
C14 C 0.633(5) 0.2757(6) 1.115(4) 0.048(6) Uani 1 1 d D . . A 1
H14 H 0.6933 0.2726 1.0259 0.058 Uiso 1 1 calc R U . A 1
C15 C 0.5000 0.5000 0.700(8) 0.060(19) Uiso 1 2 d DS . P B 1
I1 I 0.6957(3) 0.44284(5) 0.4805(3) 0.0170(3) Uani 1 1 d . . . C 1
I2 I 0.1927(2) 0.44233(5) 0.3678(3) 0.0170(3) Uani 1 1 d . . . C 1
I3 I 0.5174(2) 0.38396(3) 0.1586(4) 0.0173(3) Uani 1 1 d . . . C 1
I4 I 0.5000 0.5000 0.1749(6) 0.0173(3) Uani 1 2 d S T P C 1
N1 N 0.571(3) 0.3954(5) 0.746(3) 0.025(4) Uani 1 1 d D . . A 1
H1C H 0.5401 0.3924 0.8439 0.037 Uiso 1 1 calc R U . A 1
H1D H 0.5836 0.4117 0.7325 0.037 Uiso 1 1 calc R U . A 1
H1E H 0.6611 0.3876 0.7281 0.037 Uiso 1 1 calc R U . A 1
N2 N 0.596(7) 0.5080(11) 0.579(7) 0.031(15) Uiso 0.5 1 d D . P B 1
H2C H 0.5739 0.4996 0.4914 0.047 Uiso 0.5 1 calc R U P B 1
H2D H 0.6957 0.5054 0.6044 0.047 Uiso 0.5 1 calc R U P B 1
H2E H 0.5814 0.5242 0.5620 0.047 Uiso 0.5 1 calc R U P B 1
Pb1 Pb 0.49893(15) 0.44073(2) 0.1724(3) 0.0107(2) Uani 1 1 d . . . C 1

loop_
_atom_site_aniso_label
_atom_site_aniso_U_11
_atom_site_aniso_U_22
_atom_site_aniso_U_33
_atom_site_aniso_U_23
_atom_site_aniso_U_13
_atom_site_aniso_U_12
C1 0.023(8) 0.035(10) 0.016(9) -0.003(7) 0.006(8) -0.006(7)
C2 0.023(8) 0.035(10) 0.016(9) -0.003(7) 0.006(8) -0.006(7)
C3 0.023(8) 0.035(10) 0.016(9) -0.003(7) 0.006(8) -0.006(7)
C4 0.019(10) 0.050(13) 0.032(13) 0.006(9) 0.007(9) -0.011(9)
C5 0.019(10) 0.050(13) 0.032(13) 0.006(9) 0.007(9) -0.011(9)
C6 0.026(13) 0.039(15) 0.016(13) 0.000(10) 0.005(11) 0.002(12)
C7 0.019(10) 0.050(13) 0.032(13) 0.006(9) 0.007(9) -0.011(9)
C8 0.019(10) 0.050(13) 0.032(13) 0.006(9) 0.007(9) -0.011(9)
C9 0.026(13) 0.039(15) 0.016(13) 0.000(10) 0.005(11) 0.002(12)
C10 0.042(12) 0.059(15) 0.044(15) 0.006(11) -0.027(11) 0.003(11)
C11 0.042(12) 0.059(15) 0.044(15) 0.006(11) -0.027(11) 0.003(11)
C12 0.04(2) 0.05(3) 0.06(3) 0.02(2) -0.02(3) -0.02(2)
C13 0.042(12) 0.059(15) 0.044(15) 0.006(11) -0.027(11) 0.003(11)
C14 0.042(12) 0.059(15) 0.044(15) 0.006(11) -0.027(11) 0.003(11)
I1 0.0126(5) 0.0290(6) 0.0093(5) -0.0014(9) 0.0013(9) -0.0028(5)
I2 0.0126(5) 0.0290(6) 0.0093(5) -0.0014(9) 0.0013(9) -0.0028(5)
I3 0.0205(7) 0.0171(7) 0.0144(7) 0.0003(11) 0.0026(12) -0.0008(7)
I4 0.0205(7) 0.0171(7) 0.0144(7) 0.0003(11) 0.0026(12) -0.0008(7)
N1 0.023(8) 0.035(10) 0.016(9) -0.003(7) 0.006(8) -0.006(7)
Pb1 0.0082(4) 0.0179(4) 0.0061(4) 0.0009(6) 0.0001(4) -0.0003(5)

loop_
_atom_type_symbol
_atom_type_description
_atom_type_scat_dispersion_real
_atom_type_scat_dispersion_imag
_atom_type_scat_source
C C 0.0033 0.0016 'International Tables Vol C Tables 4.2.6.8 and 6.1.1.4'
N N 0.0061 0.0033 'International Tables Vol C Tables 4.2.6.8 and 6.1.1.4'
I I -0.4742 1.8119 'International Tables Vol C Tables 4.2.6.8 and 6.1.1.4'
Pb Pb -3.3944 10.1111 'International Tables Vol C Tables 4.2.6.8 and 6.1.1.4'
H H 0.0000 0.0000 'International Tables Vol C Tables 4.2.6.8 and 6.1.1.4'

loop_
_geom_angle_atom_site_label_1
_geom_angle_atom_site_label_2
_geom_angle_atom_site_label_3
_geom_angle
_geom_angle_site_symmetry_1
_geom_angle_site_symmetry_3
N1 C1 C2 111.9(19) . .
N1 C1 H1A 109.2 . .
C2 C1 H1A 109.2 . .
N1 C1 H1B 109.2 . .
C2 C1 H1B 109.2 . .
H1A C1 H1B 107.9 . .
C3 C2 C1 107(2) . .
C3 C2 H2A 110.4 . .
C1 C2 H2A 110.4 . .
C3 C2 H2B 110.4 . .
C1 C2 H2B 110.4 . .
H2A C2 H2B 108.6 . .
C4 C3 C8 114(3) . .
C4 C3 C2 125(2) . .
C8 C3 C2 121(2) . .
C5 C4 C3 124(3) . .
C5 C4 H4 117.8 . .
C3 C4 H4 117.8 . .
C4 C5 C6 120(3) . .
C4 C5 H5 119.9 . .
C6 C5 H5 119.9 . .
C9 C6 C7 120(3) . .
C9 C6 C5 123(3) . .
C7 C6 C5 117(3) . .
C6 C7 C8 121(3) . .
C6 C7 H7 119.3 . .
C8 C7 H7 119.3 . .
C7 C8 C3 123(3) . .
C7 C8 H8 118.5 . .
C3 C8 H8 118.5 . .
C6 C9 C14 125(3) . .
C6 C9 C10 122(3) . .
C14 C9 C10 113(3) . .
C9 C10 C11 127(4) . .
C9 C10 H10 116.5 . .
C11 C10 H10 116.5 . .
C10 C11 C12 115(4) . .
C10 C11 H11 122.3 . .
C12 C11 H11 122.3 . .
C11 C12 C13 122(4) . .
C11 C12 H12 119.1 . .
C13 C12 H12 119.1 . .
C14 C13 C12 118(4) . .
C14 C13 H13 121.0 . .
C12 C13 H13 121.0 . .
C13 C14 C9 124(4) . .
C13 C14 H14 117.8 . .
C9 C14 H14 117.8 . .
N2 C15 N2 84(6) . 2_665
Pb1 I1 Pb1 154.38(12) 8_645 .
Pb1 I2 Pb1 154.50(12) 8_545 .
Pb1 I4 Pb1 179.25(17) . 2_665
C1 N1 H1C 109.5 . .
C1 N1 H1D 109.5 . .
H1C N1 H1D 109.5 . .
C1 N1 H1E 109.5 . .
H1C N1 H1E 109.5 . .
H1D N1 H1E 109.5 . .
C15 N2 H2C 109.5 . .
C15 N2 H2D 109.5 . .
H2C N2 H2D 109.5 . .
C15 N2 H2E 109.5 . .
H2C N2 H2E 109.5 . .
H2D N2 H2E 109.5 . .
I3 Pb1 I2 91.32(8) . 8_544
I3 Pb1 I1 88.42(7) . 8_644
I2 Pb1 I1 90.28(12) 8_544 8_644
I3 Pb1 I2 95.27(7) . .
I2 Pb1 I2 89.99(4) 8_544 .
I1 Pb1 I2 176.29(6) 8_644 .
I3 Pb1 I1 92.33(7) . .
I2 Pb1 I1 176.29(5) 8_544 .
I1 Pb1 I1 89.18(4) 8_644 .
I2 Pb1 I1 90.31(12) . .
I3 Pb1 I4 176.38(8) . .
I2 Pb1 I4 88.80(9) 8_544 .
I1 Pb1 I4 87.96(7) 8_644 .
I2 Pb1 I4 88.35(7) . .
I1 Pb1 I4 87.51(9) . .

loop_
_geom_bond_atom_site_label_1
_geom_bond_atom_site_label_2
_geom_bond_distance
_geom_bond_site_symmetry_2
C1 N1 1.43(4) .
C1 C2 1.53(3) .
C1 H1A 0.9900 .
C1 H1B 0.9900 .
C2 C3 1.53(3) .
C2 H2A 0.9900 .
C2 H2B 0.9900 .
C3 C4 1.405(13) .
C3 C8 1.411(13) .
C4 C5 1.404(13) .
C4 H4 0.9500 .
C5 C6 1.407(12) .
C5 H5 0.9500 .
C6 C9 1.404(12) .
C6 C7 1.405(12) .
C7 C8 1.408(13) .
C7 H7 0.9500 .
C8 H8 0.9500 .
C9 C14 1.404(13) .
C9 C10 1.405(13) .
C10 C11 1.405(13) .
C10 H10 0.9500 .
C11 C12 1.406(13) .
C11 H11 0.9500 .
C12 C13 1.406(13) .
C12 H12 0.9500 .
C13 C14 1.403(13) .
C13 H13 0.9500 .
C14 H14 0.9500 .
C15 N2 1.42(4) .
C15 N2 1.42(4) 2_665
I1 Pb1 3.158(3) 8_645
I1 Pb1 3.191(4) .
I2 Pb1 3.141(4) 8_545
I2 Pb1 3.178(3) .
I3 Pb1 3.1306(19) .
I4 Pb1 3.2618(9) .
I4 Pb1 3.2619(9) 2_665
N1 H1C 0.9100 .
N1 H1D 0.9100 .
N1 H1E 0.9100 .
N2 H2C 0.9100 .
N2 H2D 0.9100 .
N2 H2E 0.9100 .
Pb1 I2 3.141(4) 8_544
Pb1 I1 3.158(3) 8_644
